data_4128003
loop_
_publ_author_name
'Tan, Jin-Fay'
'Bormann, Carl T.'
'Perrin, Florian G.'
'Chadwick, F. Mark'
'Severin, Kay'
'Cramer, Nicolai'

_publ_section_title
;
 Divergent Synthesis of Densely Substituted Arenes and Pyridines via
 Cyclotrimerization Reactions of Alkynyl Triazenes.
;
_journal_issue 26
_journal_name_full 'Journal of the American Chemical Society'
_journal_page_first 10372
_journal_page_last 10383
_journal_paper_doi 10.1021/jacs.9b04111
_journal_volume 141
_journal_year 2019
_chemical_formula_moiety 'C32 H53 Cl2 N3 Ru2, 0.5 (C4 H10 O)'
_chemical_formula_sum 'C34 H58 Cl2 N3 O0.5 Ru2'
_chemical_formula_weight 789.87
_space_group_crystal_system triclinic
_space_group_IT_number 2
_space_group_name_Hall '-P 1'
_space_group_name_H-M_alt 'P -1'
_symmetry_space_group_name_Hall '-P 1'
_symmetry_space_group_name_H-M 'P -1'
_atom_sites_solution_hydrogens geom
_atom_sites_solution_primary direct
_atom_sites_solution_secondary difmap
_audit_creation_method SHELXL-2017/1
_cell_angle_alpha 85.417(5)
_cell_angle_beta 84.226(5)
_cell_angle_gamma 66.447(5)
_cell_formula_units_Z 2
_cell_length_a 9.0428(5)
_cell_length_b 11.1213(6)
_cell_length_c 18.9745(14)
_cell_measurement_reflns_used 3508
_cell_measurement_temperature 100.00(10)
_cell_measurement_theta_max 75.8580
_cell_measurement_theta_min 4.3480
_cell_volume 1738.7(2)
_computing_cell_refinement 'CrysAlisPro 1.171.38.46 (Rigaku OD, 2015)'
_computing_data_collection 'CrysAlisPro 1.171.38.46 (Rigaku OD, 2015)'
_computing_data_reduction 'CrysAlisPro 1.171.38.46 (Rigaku OD, 2015)'
_computing_molecular_graphics 'Olex2 (Dolomanov et al., 2009)'
_computing_publication_material 'CIFTAB (Sheldrick, 2016)'
_computing_structure_refinement 'SHELXL-2017/1 (Sheldrick, 2017)'
_computing_structure_solution 'SHELXT (Sheldrick, 2015)'
_diffrn_ambient_environment N~2~
_diffrn_ambient_temperature 100.00(10)
_diffrn_detector 'CCD plate'
_diffrn_detector_area_resol_mean 5.2817
_diffrn_detector_type AtlasS2
_diffrn_measured_fraction_theta_full 0.995
_diffrn_measured_fraction_theta_max 0.967
_diffrn_measurement_details
;
List of Runs (angles in degrees, time in seconds):

  # Type    Start    End  Width  t~exp~   \w     \q     \k     \f   Frames
--------------------------------------------------------------------------
  1  \w     12.00 112.00   1.00    1.12    --   40.16  57.00   0.00  100
  2  \w    141.00 173.00   1.00    2.09    --  112.00  61.00   0.00   32
  3  \w    149.00 176.00   1.00    2.09    --  112.00  61.00 -30.00   27
  4  \w     87.00 146.00   1.00    2.09    --  112.00  45.00  60.00   59
  5  \w     93.00 120.00   1.00    2.09    --  112.00  61.00 -30.00   27
  6  \w     83.00 113.00   1.00    2.09    --  112.00  61.00   0.00   30
  7  \w     33.00 165.00   1.00    2.09    --  112.00 -15.00  30.00  132
  8  \w     58.00  85.00   1.00    2.09    --  112.00 -94.00 120.00   27
  9  \w     41.00 121.00   1.00    2.09    --  112.00-125.00  60.00   80
 10  \w     41.00 137.00   1.00    2.09    --  112.00 -61.00   0.00   96
 11  \w     49.00 130.00   1.00    2.09    --  112.00 -30.00-180.00   81
 12  \w     39.00 121.00   1.00    2.09    --  112.00-125.00-150.00   82
 13  \w     36.00 143.00   1.00    2.09    --  112.00 -77.00-150.00  107
 14  \w     33.00  96.00   1.00    1.12    --   40.16-125.00  60.00   63
 15  \w    -67.00  27.00   1.00    1.12    --  -40.16  57.00 -90.00   94
 16  \w    -60.00  -2.00   1.00    1.12    --  -40.16 125.00  30.00   58
 17  \w   -109.00 -18.00   1.00    1.12    --  -40.16 -57.00 120.00   91
 18  \w    -90.00 -65.00   1.00    1.12    --  -40.16-141.00 -95.00   25
;
_diffrn_measurement_device 'four-circle diffractometer'
_diffrn_measurement_device_type 'SuperNova, Dual, Cu at zero, AtlasS2'
_diffrn_measurement_method '\w scans'
_diffrn_radiation_monochromator mirror
_diffrn_radiation_probe x-ray
_diffrn_radiation_type 'Cu K\a'
_diffrn_radiation_wavelength 1.54184
_diffrn_reflns_av_R_equivalents 0.0993
_diffrn_reflns_av_unetI/netI 0.0399
_diffrn_reflns_Laue_measured_fraction_full 0.995
_diffrn_reflns_Laue_measured_fraction_max 0.967
_diffrn_reflns_limit_h_max 11
_diffrn_reflns_limit_h_min -11
_diffrn_reflns_limit_k_max 13
_diffrn_reflns_limit_k_min -13
_diffrn_reflns_limit_l_max 23
_diffrn_reflns_limit_l_min -23
_diffrn_reflns_number 7188
_diffrn_reflns_point_group_measured_fraction_full 0.995
_diffrn_reflns_point_group_measured_fraction_max 0.967
_diffrn_reflns_theta_full 67.684
_diffrn_reflns_theta_max 76.113
_diffrn_reflns_theta_min 4.341
_diffrn_source 'micro-focus sealed X-ray tube'
_diffrn_source_type 'SuperNova (Cu) X-ray Source'
_exptl_absorpt_coefficient_mu 8.655
_exptl_absorpt_correction_T_max 0.743
_exptl_absorpt_correction_T_min 0.343
_exptl_absorpt_correction_type gaussian
_exptl_absorpt_process_details
;
CrysAlisPro 1.171.38.46 (Rigaku Oxford Diffraction, 2015)
Numerical absorption correction based on gaussian integration over
a multifaceted crystal model.
Empirical absorption correction using spherical harmonics,
implemented in SCALE3 ABSPACK scaling algorithm.
;
_exptl_crystal_colour 'clear intense brown'
_exptl_crystal_density_diffrn 1.509
_exptl_crystal_description plate
_exptl_crystal_F_000 818
_exptl_crystal_size_max 0.218
_exptl_crystal_size_mid 0.164
_exptl_crystal_size_min 0.131
_refine_diff_density_max 1.757
_refine_diff_density_min -1.417
_refine_diff_density_rms 0.246
_refine_ls_extinction_method none
_refine_ls_goodness_of_fit_ref 1.066
_refine_ls_hydrogen_treatment constr
_refine_ls_matrix_type full
_refine_ls_number_parameters 412
_refine_ls_number_reflns 7188
_refine_ls_number_restraints 30
_refine_ls_restrained_S_all 1.064
_refine_ls_R_factor_all 0.0840
_refine_ls_R_factor_gt 0.0799
_refine_ls_shift/su_max 0.000
_refine_ls_shift/su_mean 0.000
_refine_ls_structure_factor_coef Fsqd
_refine_ls_weighting_details 'w=1/[\s^2^(Fo^2^)+(0.1445P)^2^+17.5242P] where P=(Fo^2^+2Fc^2^)/3'
_refine_ls_weighting_scheme calc
_refine_ls_wR_factor_gt 0.2208
_refine_ls_wR_factor_ref 0.2239
_reflns_Friedel_coverage 0.000
_reflns_number_gt 6598
_reflns_number_total 7188
_reflns_threshold_expression 'I > 2\s(I)'
_cod_data_source_file ja9b04111_si_004.cif
_cod_data_source_block shelx
_cod_original_cell_volume 1738.72(19)
_cod_original_formula_sum 'C34 H58 Cl2 N3 O0.50 Ru2'
_cod_database_code 4128003
_shelx_shelxl_version_number 2017/1
_shelx_space_group_comment
;
The symmetry employed for this shelxl refinement is uniquely defined
by the following loop, which should always be used as a source of
symmetry information in preference to the above space-group names.
They are only intended as comments.
;

loop_
_space_group_symop_operation_xyz
'x, y, z'
'-x, -y, -z'

loop_
_atom_site_label
_atom_site_type_symbol
_atom_site_fract_x
_atom_site_fract_y
_atom_site_fract_z
_atom_site_U_iso_or_equiv
_atom_site_adp_type
_atom_site_occupancy
_atom_site_site_symmetry_order
_atom_site_calc_flag
_atom_site_refinement_flags_posn
_atom_site_refinement_flags_adp
_atom_site_refinement_flags_occupancy
_atom_site_disorder_assembly
_atom_site_disorder_group
Ru1 Ru 0.53377(9) 0.74542(7) 0.35035(4) 0.0182(2) Uani 1 1 d . . . . .
Ru2 Ru 0.56136(9) 0.52267(7) 0.26255(4) 0.0197(2) Uani 1 1 d . . . . .
Cl1 Cl 0.5333(3) 0.9596(2) 0.36148(13) 0.0247(5) Uani 1 1 d . . . . .
Cl2 Cl 0.8576(3) 0.4252(3) 0.24381(14) 0.0277(5) Uani 1 1 d . . . . .
N1 N 0.4110(10) 0.8124(8) 0.2191(5) 0.0195(17) Uani 1 1 d . . . . .
N2 N 0.3472(10) 0.8504(9) 0.2804(5) 0.0212(17) Uani 1 1 d . . . . .
N3 N 0.2077(12) 0.9538(9) 0.2880(5) 0.0263(19) Uani 1 1 d . . . . .
C1 C 0.6925(15) 0.7398(10) 0.2433(6) 0.026(2) Uani 1 1 d . . . . .
H1 H 0.800925 0.665130 0.242022 0.031 Uiso 1 1 calc R U . . .
C2 C 0.5684(14) 0.7024(11) 0.2367(6) 0.027(2) Uani 1 1 d . . . . .
C3 C 0.6052(13) 0.4256(10) 0.3646(6) 0.024(2) Uani 1 1 d . . . . .
H3A H 0.523599 0.389641 0.382082 0.029 Uiso 1 1 calc R U . . .
H3B H 0.715517 0.356021 0.366346 0.029 Uiso 1 1 calc R U . . .
C4 C 0.6961(14) 0.8680(11) 0.2077(6) 0.028(2) Uani 1 1 d . . . . .
H4A H 0.591040 0.941077 0.219342 0.034 Uiso 1 1 calc R U . . .
H4B H 0.781312 0.886979 0.227500 0.034 Uiso 1 1 calc R U . . .
C5 C 0.728(2) 0.8629(17) 0.1283(7) 0.050(4) Uani 1 1 d . . . . .
H5A H 0.837953 0.796020 0.117526 0.060 Uiso 1 1 calc R U . . .
H5B H 0.650917 0.831930 0.109938 0.060 Uiso 1 1 calc R U . . .
C6 C 0.715(2) 0.9858(19) 0.0885(8) 0.056(4) Uani 1 1 d . . . . .
H6A H 0.793007 1.016421 0.105629 0.068 Uiso 1 1 calc R U . . .
H6B H 0.604964 1.053475 0.099067 0.068 Uiso 1 1 calc R U . . .
C7 C 0.746(3) 0.974(2) 0.0067(9) 0.084(7) Uani 1 1 d . . . . .
H7A H 0.715022 1.062315 -0.016102 0.127 Uiso 1 1 calc R U . . .
H7B H 0.682437 0.930484 -0.010019 0.127 Uiso 1 1 calc R U . . .
H7C H 0.861584 0.923064 -0.005223 0.127 Uiso 1 1 calc R U . . .
C8 C 0.5858(12) 0.5408(9) 0.4007(5) 0.0177(19) Uani 1 1 d . . . . .
C9 C 0.4360(12) 0.6382(10) 0.4296(5) 0.0191(19) Uani 1 1 d . . . . .
C10 C 0.4678(13) 0.7331(10) 0.4656(5) 0.021(2) Uani 1 1 d . . . . .
C11 C 0.6375(14) 0.7016(10) 0.4539(5) 0.023(2) Uani 1 1 d . . . . .
C12 C 0.7136(12) 0.5879(10) 0.4137(6) 0.021(2) Uani 1 1 d . . . . .
C13 C 0.2750(12) 0.6281(10) 0.4316(6) 0.021(2) Uani 1 1 d . . . . .
H13A H 0.189387 0.710429 0.447555 0.032 Uiso 1 1 calc R U . . .
H13B H 0.274480 0.555624 0.464397 0.032 Uiso 1 1 calc R U . . .
H13C H 0.255994 0.611680 0.383977 0.032 Uiso 1 1 calc R U . . .
C14 C 0.3534(15) 0.8410(10) 0.5095(6) 0.026(2) Uani 1 1 d . . . . .
H14A H 0.354387 0.924944 0.489875 0.039 Uiso 1 1 calc R U . . .
H14B H 0.386243 0.826431 0.558222 0.039 Uiso 1 1 calc R U . . .
H14C H 0.244094 0.843025 0.509557 0.039 Uiso 1 1 calc R U . . .
C15 C 0.7320(14) 0.7654(11) 0.4869(6) 0.028(2) Uani 1 1 d . . . . .
H15A H 0.802525 0.787097 0.450073 0.042 Uiso 1 1 calc R U . . .
H15B H 0.797908 0.704640 0.522746 0.042 Uiso 1 1 calc R U . . .
H15C H 0.656682 0.845868 0.509334 0.042 Uiso 1 1 calc R U . . .
C16 C 0.8914(12) 0.5146(11) 0.4007(6) 0.024(2) Uani 1 1 d . . . . .
H16A H 0.914517 0.469717 0.355992 0.036 Uiso 1 1 calc R U . . .
H16B H 0.931733 0.449748 0.439683 0.036 Uiso 1 1 calc R U . . .
H16C H 0.945050 0.576164 0.397764 0.036 Uiso 1 1 calc R U . . .
C17 C 0.3211(13) 0.5502(10) 0.2223(6) 0.024(2) Uani 1 1 d . . . . .
C18 C 0.4315(15) 0.5481(11) 0.1634(6) 0.027(2) Uani 1 1 d . . . . .
C19 C 0.5684(14) 0.4258(10) 0.1648(6) 0.024(2) Uani 1 1 d . . . . .
C20 C 0.5384(13) 0.3495(9) 0.2247(6) 0.022(2) Uani 1 1 d . . . . .
C21 C 0.3859(12) 0.4244(10) 0.2597(6) 0.021(2) Uani 1 1 d . . . . .
C22 C 0.1502(14) 0.6518(11) 0.2364(7) 0.031(2) Uani 1 1 d . . . . .
H22A H 0.119857 0.653183 0.287439 0.046 Uiso 1 1 calc R U . . .
H22B H 0.075160 0.629168 0.211760 0.046 Uiso 1 1 calc R U . . .
H22C H 0.145259 0.738574 0.218937 0.046 Uiso 1 1 calc R U . . .
C23 C 0.4057(18) 0.6498(14) 0.1032(7) 0.038(3) Uani 1 1 d . . . . .
H23A H 0.309705 0.728678 0.115417 0.057 Uiso 1 1 calc R U . . .
H23B H 0.390038 0.614529 0.060159 0.057 Uiso 1 1 calc R U . . .
H23C H 0.500567 0.672188 0.095032 0.057 Uiso 1 1 calc R U . . .
C24 C 0.6994(15) 0.3808(12) 0.1079(6) 0.030(2) Uani 1 1 d . . . . .
H24A H 0.734695 0.452030 0.092559 0.045 Uiso 1 1 calc R U . . .
H24B H 0.659697 0.355535 0.067697 0.045 Uiso 1 1 calc R U . . .
H24C H 0.790703 0.305070 0.125680 0.045 Uiso 1 1 calc R U . . .
C25 C 0.6482(15) 0.2105(11) 0.2416(7) 0.030(2) Uani 1 1 d . . . . .
H25A H 0.753190 0.207390 0.252728 0.045 Uiso 1 1 calc R U . . .
H25B H 0.663137 0.157327 0.200666 0.045 Uiso 1 1 calc R U . . .
H25C H 0.600098 0.175726 0.282565 0.045 Uiso 1 1 calc R U . . .
C26 C 0.2949(14) 0.3717(11) 0.3157(6) 0.027(2) Uani 1 1 d . . . . .
H26A H 0.369967 0.289464 0.337015 0.041 Uiso 1 1 calc R U . . .
H26B H 0.211081 0.355157 0.294144 0.041 Uiso 1 1 calc R U . . .
H26C H 0.244237 0.435945 0.352431 0.041 Uiso 1 1 calc R U . . .
C27 C 0.1410(13) 1.0511(11) 0.2287(6) 0.026(2) Uani 1 1 d . . . . .
H27 H 0.046565 1.125189 0.250476 0.031 Uiso 1 1 calc R U . . .
C28 C 0.0736(13) 0.9998(11) 0.1728(6) 0.025(2) Uani 1 1 d . . . . .
H28A H 0.162804 0.931843 0.146637 0.037 Uiso 1 1 calc R U . . .
H28B H 0.015930 1.072146 0.139900 0.037 Uiso 1 1 calc R U . . .
H28C H -0.001094 0.962312 0.196074 0.037 Uiso 1 1 calc R U . . .
C29 C 0.2593(14) 1.1110(11) 0.1960(7) 0.032(3) Uani 1 1 d . . . . .
H29A H 0.284023 1.156820 0.232222 0.048 Uiso 1 1 calc R U . . .
H29B H 0.210304 1.173428 0.157099 0.048 Uiso 1 1 calc R U . . .
H29C H 0.359274 1.041159 0.177658 0.048 Uiso 1 1 calc R U . . .
C30 C 0.1290(13) 0.9776(11) 0.3591(6) 0.028(2) Uani 1 1 d . . . . .
H30 H 0.203281 0.910416 0.391666 0.034 Uiso 1 1 calc R U . . .
C31 C -0.0258(14) 0.9539(11) 0.3637(6) 0.029(2) Uani 1 1 d . . . . .
H31A H -0.105880 1.023032 0.335918 0.043 Uiso 1 1 calc R U . . .
H31B H -0.068414 0.955131 0.413332 0.043 Uiso 1 1 calc R U . . .
H31C H -0.003053 0.868291 0.344836 0.043 Uiso 1 1 calc R U . . .
C32 C 0.0994(15) 1.1114(11) 0.3856(7) 0.031(2) Uani 1 1 d . . . . .
H32A H 0.201452 1.123604 0.381714 0.046 Uiso 1 1 calc R U . . .
H32B H 0.056193 1.116765 0.435218 0.046 Uiso 1 1 calc R U . . .
H32C H 0.021327 1.180223 0.356784 0.046 Uiso 1 1 calc R U . . .
O1 O 0.046(3) 0.478(3) -0.0029(17) 0.069(7) Uani 0.5 1 d D U P A -1
C33 C 0.267(4) 0.373(3) 0.070(2) 0.064(8) Uani 0.5 1 d D U P A -1
H33A H 0.311942 0.379877 0.114101 0.096 Uiso 0.5 1 calc R U P A -1
H33B H 0.247465 0.291919 0.073381 0.096 Uiso 0.5 1 calc R U P A -1
H33C H 0.344524 0.370230 0.029854 0.096 Uiso 0.5 1 calc R U P A -1
C34 C 0.113(5) 0.488(4) 0.061(2) 0.068(7) Uani 0.5 1 d D U P A -1
H34A H 0.034736 0.491240 0.102292 0.081 Uiso 0.5 1 calc R U P A -1
H34B H 0.132000 0.569717 0.058673 0.081 Uiso 0.5 1 calc R U P A -1
C35 C -0.101(4) 0.586(3) -0.018(2) 0.069(8) Uani 0.5 1 d D U P A -1
H35A H -0.079152 0.666860 -0.026453 0.083 Uiso 0.5 1 calc R U P A -1
H35B H -0.179661 0.598964 0.023774 0.083 Uiso 0.5 1 calc R U P A -1
C36 C -0.171(5) 0.565(4) -0.081(2) 0.064(9) Uani 0.5 1 d D U P A -1
H36A H -0.271103 0.640668 -0.089375 0.095 Uiso 0.5 1 calc R U P A -1
H36B H -0.093425 0.553512 -0.122279 0.095 Uiso 0.5 1 calc R U P A -1
H36C H -0.193883 0.485651 -0.072079 0.095 Uiso 0.5 1 calc R U P A -1

loop_
_atom_site_aniso_label
_atom_site_aniso_U_11
_atom_site_aniso_U_22
_atom_site_aniso_U_33
_atom_site_aniso_U_23
_atom_site_aniso_U_13
_atom_site_aniso_U_12
Ru1 0.0186(4) 0.0133(4) 0.0241(4) 0.0008(3) -0.0036(3) -0.0076(3)
Ru2 0.0196(4) 0.0139(4) 0.0263(4) -0.0018(3) -0.0020(3) -0.0073(3)
Cl1 0.0302(12) 0.0155(11) 0.0315(12) -0.0011(9) -0.0057(10) -0.0115(9)
Cl2 0.0228(11) 0.0209(12) 0.0383(13) -0.0024(10) -0.0018(10) -0.0075(9)
N1 0.022(4) 0.011(4) 0.026(4) 0.001(3) -0.007(3) -0.006(3)
N2 0.011(4) 0.018(4) 0.031(5) 0.004(3) -0.006(3) -0.003(3)
N3 0.028(5) 0.017(4) 0.030(5) -0.003(3) 0.001(4) -0.005(4)
C1 0.037(6) 0.012(5) 0.026(5) -0.006(4) -0.003(4) -0.004(4)
C2 0.027(5) 0.020(5) 0.034(6) -0.008(4) 0.011(4) -0.012(4)
C3 0.025(5) 0.020(5) 0.026(5) 0.005(4) -0.013(4) -0.007(4)
C4 0.029(6) 0.026(6) 0.035(6) 0.002(4) -0.008(4) -0.016(5)
C5 0.067(10) 0.063(10) 0.035(7) -0.002(7) -0.008(7) -0.040(9)
C6 0.077(12) 0.082(12) 0.035(7) 0.013(7) -0.013(7) -0.059(10)
C7 0.13(2) 0.083(15) 0.038(9) -0.010(9) 0.015(11) -0.046(15)
C8 0.018(5) 0.008(4) 0.028(5) 0.007(4) -0.008(4) -0.005(4)
C9 0.021(5) 0.013(4) 0.019(4) 0.006(3) -0.001(4) -0.004(4)
C10 0.020(5) 0.014(5) 0.027(5) 0.000(4) 0.003(4) -0.007(4)
C11 0.033(6) 0.020(5) 0.020(5) 0.001(4) -0.003(4) -0.014(4)
C12 0.016(5) 0.009(4) 0.032(5) 0.012(4) -0.008(4) 0.000(4)
C13 0.017(5) 0.020(5) 0.029(5) -0.003(4) 0.004(4) -0.010(4)
C14 0.035(6) 0.013(5) 0.026(5) -0.004(4) 0.003(4) -0.006(4)
C15 0.029(6) 0.022(5) 0.038(6) 0.004(4) -0.013(5) -0.014(5)
C16 0.014(5) 0.020(5) 0.035(6) -0.004(4) -0.004(4) -0.004(4)
C17 0.019(5) 0.018(5) 0.039(6) -0.003(4) -0.013(4) -0.009(4)
C18 0.044(7) 0.025(6) 0.025(5) -0.007(4) -0.001(4) -0.026(5)
C19 0.034(6) 0.010(4) 0.031(5) -0.001(4) -0.009(4) -0.009(4)
C20 0.029(5) 0.007(4) 0.030(5) 0.000(4) -0.008(4) -0.006(4)
C21 0.019(5) 0.021(5) 0.029(5) -0.010(4) -0.003(4) -0.012(4)
C22 0.027(6) 0.018(5) 0.043(6) -0.005(4) -0.009(5) -0.004(4)
C23 0.048(8) 0.045(8) 0.028(6) 0.007(5) -0.004(5) -0.028(7)
C24 0.033(6) 0.024(6) 0.037(6) -0.003(4) 0.000(5) -0.015(5)
C25 0.031(6) 0.020(5) 0.040(6) 0.001(4) -0.010(5) -0.010(5)
C26 0.031(6) 0.018(5) 0.039(6) -0.003(4) 0.005(5) -0.018(5)
C27 0.022(5) 0.025(5) 0.033(6) -0.003(4) -0.006(4) -0.011(4)
C28 0.023(5) 0.022(5) 0.035(5) 0.000(4) -0.009(4) -0.012(4)
C29 0.024(6) 0.018(5) 0.047(7) -0.003(5) 0.000(5) -0.001(4)
C30 0.024(5) 0.028(6) 0.031(6) -0.008(4) -0.003(4) -0.006(4)
C31 0.024(5) 0.026(6) 0.036(6) -0.006(4) 0.000(4) -0.009(4)
C32 0.029(6) 0.022(6) 0.040(6) -0.009(5) 0.002(5) -0.009(5)
O1 0.076(19) 0.064(17) 0.073(13) -0.020(11) -0.001(12) -0.034(16)
C33 0.08(2) 0.048(17) 0.081(18) -0.014(14) -0.009(16) -0.035(17)
C34 0.08(2) 0.064(17) 0.072(14) -0.022(12) -0.004(13) -0.035(16)
C35 0.07(2) 0.058(18) 0.080(15) -0.021(13) 0.008(13) -0.030(17)
C36 0.06(2) 0.05(2) 0.078(19) -0.011(16) 0.014(17) -0.025(18)

loop_
_atom_type_symbol
_atom_type_description
_atom_type_scat_dispersion_real
_atom_type_scat_dispersion_imag
_atom_type_scat_source
C C 0.0181 0.0091 'International Tables Vol C Tables 4.2.6.8 and 6.1.1.4'
H H 0.0000 0.0000 'International Tables Vol C Tables 4.2.6.8 and 6.1.1.4'
Cl Cl 0.3639 0.7018 'International Tables Vol C Tables 4.2.6.8 and 6.1.1.4'
N N 0.0311 0.0180 'International Tables Vol C Tables 4.2.6.8 and 6.1.1.4'
O O 0.0492 0.0322 'International Tables Vol C Tables 4.2.6.8 and 6.1.1.4'
Ru Ru 0.0552 3.2960 'International Tables Vol C Tables 4.2.6.8 and 6.1.1.4'

loop_
_exptl_crystal_face_index_h
_exptl_crystal_face_index_k
_exptl_crystal_face_index_l
_exptl_crystal_face_perp_dist
-5 -5 -4 0.0507
3 7 2 0.0685
3 -1 -9 0.0640
1 -1 -12 0.0346
-5 -5 1 0.0508
0 -1 -12 0.0302
-5 0 5 0.0607
2 6 8 0.0800
1 0 -12 0.0406
4 5 8 0.0784
-2 1 -11 0.0730
-4 -5 -9 0.0509
0 -7 1 0.0734
-3 -6 6 0.0688
5 5 4 0.0799
0 7 -1 0.0777

loop_
_geom_angle_atom_site_label_1
_geom_angle_atom_site_label_2
_geom_angle_atom_site_label_3
_geom_angle
N2 Ru1 C9 107.1(4)
N2 Ru1 C11 153.4(4)
C9 Ru1 C11 63.3(4)
N2 Ru1 C2 59.4(4)
C9 Ru1 C2 121.8(4)
C11 Ru1 C2 147.2(4)
N2 Ru1 C10 119.1(4)
C9 Ru1 C10 38.1(4)
C11 Ru1 C10 37.7(4)
C2 Ru1 C10 159.9(4)
N2 Ru1 C12 163.4(4)
C9 Ru1 C12 64.1(4)
C11 Ru1 C12 37.4(4)
C2 Ru1 C12 111.9(4)
C10 Ru1 C12 63.6(4)
N2 Ru1 C8 125.8(3)
C9 Ru1 C8 37.7(4)
C11 Ru1 C8 63.1(4)
C2 Ru1 C8 100.5(4)
C10 Ru1 C8 63.2(4)
C12 Ru1 C8 38.8(4)
N2 Ru1 C1 79.9(4)
C9 Ru1 C1 147.4(4)
C11 Ru1 C1 122.2(4)
C2 Ru1 C1 34.5(4)
C10 Ru1 C1 159.9(4)
C12 Ru1 C1 100.2(4)
C8 Ru1 C1 112.2(4)
N2 Ru1 Cl1 83.0(2)
C9 Ru1 Cl1 126.4(3)
C11 Ru1 Cl1 84.3(3)
C2 Ru1 Cl1 108.7(3)
C10 Ru1 Cl1 90.3(3)
C12 Ru1 Cl1 113.6(3)
C8 Ru1 Cl1 147.3(3)
C1 Ru1 Cl1 85.7(3)
N2 Ru1 Ru2 80.7(2)
C9 Ru1 Ru2 81.0(3)
C11 Ru1 Ru2 119.3(3)
C2 Ru1 Ru2 42.8(3)
C10 Ru1 Ru2 118.0(3)
C12 Ru1 Ru2 83.9(3)
C8 Ru1 Ru2 59.0(3)
C1 Ru1 Ru2 68.6(3)
Cl1 Ru1 Ru2 151.51(7)
C2 Ru2 C3 124.2(4)
C2 Ru2 C20 146.7(4)
C3 Ru2 C20 89.0(4)
C2 Ru2 C19 109.3(4)
C3 Ru2 C19 124.7(4)
C20 Ru2 C19 38.0(4)
C2 Ru2 C18 87.3(4)
C3 Ru2 C18 145.4(4)
C20 Ru2 C18 62.0(4)
C19 Ru2 C18 37.3(4)
C2 Ru2 C21 138.0(4)
C3 Ru2 C21 84.3(4)
C20 Ru2 C21 37.1(4)
C19 Ru2 C21 62.6(4)
C18 Ru2 C21 61.2(4)
C2 Ru2 C17 101.3(4)
C3 Ru2 C17 114.7(4)
C20 Ru2 C17 62.2(4)
C19 Ru2 C17 62.5(4)
C18 Ru2 C17 36.5(4)
C21 Ru2 C17 37.0(4)
C2 Ru2 Cl2 88.4(3)
C3 Ru2 Cl2 83.6(3)
C20 Ru2 Cl2 92.7(3)
C19 Ru2 Cl2 84.6(3)
C18 Ru2 Cl2 114.3(3)
C21 Ru2 Cl2 128.4(3)
C17 Ru2 Cl2 147.1(3)
C2 Ru2 Ru1 47.3(3)
C3 Ru2 Ru1 79.1(3)
C20 Ru2 Ru1 163.4(3)
C19 Ru2 Ru1 156.1(3)
C18 Ru2 Ru1 124.2(3)
C21 Ru2 Ru1 128.9(3)
C17 Ru2 Ru1 112.4(3)
Cl2 Ru2 Ru1 97.32(7)
N2 N1 C2 101.5(8)
N1 N2 N3 120.5(8)
N1 N2 Ru1 104.6(6)
N3 N2 Ru1 133.3(7)
N2 N3 C30 117.1(9)
N2 N3 C27 122.5(9)
C30 N3 C27 120.0(9)
C2 C1 C4 121.8(10)
C2 C1 Ru1 66.9(7)
C4 C1 Ru1 120.0(7)
C2 C1 H1 113.5
C4 C1 H1 113.5
Ru1 C1 H1 113.5
C1 C2 N1 115.1(9)
C1 C2 Ru2 127.6(9)
N1 C2 Ru2 116.6(7)
C1 C2 Ru1 78.6(7)
N1 C2 Ru1 93.7(6)
Ru2 C2 Ru1 89.9(4)
C8 C3 Ru2 95.3(6)
C8 C3 H3A 112.7
Ru2 C3 H3A 112.7
C8 C3 H3B 112.7
Ru2 C3 H3B 112.7
H3A C3 H3B 110.2
C5 C4 C1 113.2(10)
C5 C4 H4A 108.9
C1 C4 H4A 108.9
C5 C4 H4B 108.9
C1 C4 H4B 108.9
H4A C4 H4B 107.7
C6 C5 C4 117.3(13)
C6 C5 H5A 108.0
C4 C5 H5A 108.0
C6 C5 H5B 108.0
C4 C5 H5B 108.0
H5A C5 H5B 107.2
C5 C6 C7 114.8(16)
C5 C6 H6A 108.6
C7 C6 H6A 108.6
C5 C6 H6B 108.6
C7 C6 H6B 108.6
H6A C6 H6B 107.5
C6 C7 H7A 109.5
C6 C7 H7B 109.5
H7A C7 H7B 109.5
C6 C7 H7C 109.5
H7A C7 H7C 109.5
H7B C7 H7C 109.5
C3 C8 C9 126.8(9)
C3 C8 C12 127.8(9)
C9 C8 C12 105.3(8)
C3 C8 Ru1 126.5(7)
C9 C8 Ru1 67.4(5)
C12 C8 Ru1 68.5(5)
C10 C9 C8 110.1(9)
C10 C9 C13 125.2(9)
C8 C9 C13 124.1(9)
C10 C9 Ru1 72.3(6)
C8 C9 Ru1 75.0(5)
C13 C9 Ru1 127.0(7)
C11 C10 C9 106.7(9)
C11 C10 C14 124.6(10)
C9 C10 C14 128.6(10)
C11 C10 Ru1 70.5(6)
C9 C10 Ru1 69.6(6)
C14 C10 Ru1 126.8(7)
C12 C11 C10 110.4(9)
C12 C11 C15 122.5(10)
C10 C11 C15 126.6(10)
C12 C11 Ru1 72.2(6)
C10 C11 Ru1 71.8(6)
C15 C11 Ru1 129.2(7)
C11 C12 C16 125.5(10)
C11 C12 C8 107.1(9)
C16 C12 C8 126.2(9)
C11 C12 Ru1 70.4(6)
C16 C12 Ru1 131.7(7)
C8 C12 Ru1 72.8(5)
C9 C13 H13A 109.5
C9 C13 H13B 109.5
H13A C13 H13B 109.5
C9 C13 H13C 109.5
H13A C13 H13C 109.5
H13B C13 H13C 109.5
C10 C14 H14A 109.5
C10 C14 H14B 109.5
H14A C14 H14B 109.5
C10 C14 H14C 109.5
H14A C14 H14C 109.5
H14B C14 H14C 109.5
C11 C15 H15A 109.5
C11 C15 H15B 109.5
H15A C15 H15B 109.5
C11 C15 H15C 109.5
H15A C15 H15C 109.5
H15B C15 H15C 109.5
C12 C16 H16A 109.5
C12 C16 H16B 109.5
H16A C16 H16B 109.5
C12 C16 H16C 109.5
H16A C16 H16C 109.5
H16B C16 H16C 109.5
C18 C17 C21 107.4(10)
C18 C17 C22 127.3(11)
C21 C17 C22 124.2(10)
C18 C17 Ru2 71.2(6)
C21 C17 Ru2 71.2(5)
C22 C17 Ru2 132.4(7)
C17 C18 C19 109.3(10)
C17 C18 C23 126.9(12)
C19 C18 C23 123.5(11)
C17 C18 Ru2 72.3(6)
C19 C18 Ru2 69.2(6)
C23 C18 Ru2 129.6(8)
C18 C19 C20 106.8(10)
C18 C19 C24 125.1(10)
C20 C19 C24 127.2(10)
C18 C19 Ru2 73.5(6)
C20 C19 Ru2 71.0(6)
C24 C19 Ru2 128.8(8)
C21 C20 C19 108.7(9)
C21 C20 C25 127.7(10)
C19 C20 C25 123.4(10)
C21 C20 Ru2 73.9(5)
C19 C20 Ru2 71.0(6)
C25 C20 Ru2 124.5(7)
C20 C21 C17 107.7(9)
C20 C21 C26 125.4(9)
C17 C21 C26 125.8(9)
C20 C21 Ru2 69.0(5)
C17 C21 Ru2 71.8(6)
C26 C21 Ru2 134.0(7)
C17 C22 H22A 109.5
C17 C22 H22B 109.5
H22A C22 H22B 109.5
C17 C22 H22C 109.5
H22A C22 H22C 109.5
H22B C22 H22C 109.5
C18 C23 H23A 109.5
C18 C23 H23B 109.5
H23A C23 H23B 109.5
C18 C23 H23C 109.5
H23A C23 H23C 109.5
H23B C23 H23C 109.5
C19 C24 H24A 109.5
C19 C24 H24B 109.5
H24A C24 H24B 109.5
C19 C24 H24C 109.5
H24A C24 H24C 109.5
H24B C24 H24C 109.5
C20 C25 H25A 109.5
C20 C25 H25B 109.5
H25A C25 H25B 109.5
C20 C25 H25C 109.5
H25A C25 H25C 109.5
H25B C25 H25C 109.5
C21 C26 H26A 109.5
C21 C26 H26B 109.5
H26A C26 H26B 109.5
C21 C26 H26C 109.5
H26A C26 H26C 109.5
H26B C26 H26C 109.5
N3 C27 C28 113.6(9)
N3 C27 C29 112.7(9)
C28 C27 C29 112.3(10)
N3 C27 H27 105.8
C28 C27 H27 105.8
C29 C27 H27 105.8
C27 C28 H28A 109.5
C27 C28 H28B 109.5
H28A C28 H28B 109.5
C27 C28 H28C 109.5
H28A C28 H28C 109.5
H28B C28 H28C 109.5
C27 C29 H29A 109.5
C27 C29 H29B 109.5
H29A C29 H29B 109.5
C27 C29 H29C 109.5
H29A C29 H29C 109.5
H29B C29 H29C 109.5
N3 C30 C31 109.8(9)
N3 C30 C32 114.3(10)
C31 C30 C32 111.6(9)
N3 C30 H30 106.9
C31 C30 H30 106.9
C32 C30 H30 106.9
C30 C31 H31A 109.5
C30 C31 H31B 109.5
H31A C31 H31B 109.5
C30 C31 H31C 109.5
H31A C31 H31C 109.5
H31B C31 H31C 109.5
C30 C32 H32A 109.5
C30 C32 H32B 109.5
H32A C32 H32B 109.5
C30 C32 H32C 109.5
H32A C32 H32C 109.5
H32B C32 H32C 109.5
C35 O1 C34 114(2)
C34 C33 H33A 109.5
C34 C33 H33B 109.5
H33A C33 H33B 109.5
C34 C33 H33C 109.5
H33A C33 H33C 109.5
H33B C33 H33C 109.5
O1 C34 C33 110(2)
O1 C34 H34A 109.7
C33 C34 H34A 109.7
O1 C34 H34B 109.7
C33 C34 H34B 109.7
H34A C34 H34B 108.2
O1 C35 C36 112(2)
O1 C35 H35A 109.3
C36 C35 H35A 109.3
O1 C35 H35B 109.3
C36 C35 H35B 109.3
H35A C35 H35B 107.9
C35 C36 H36A 109.5
C35 C36 H36B 109.5
H36A C36 H36B 109.5
C35 C36 H36C 109.5
H36A C36 H36C 109.5
H36B C36 H36C 109.5

loop_
_geom_bond_atom_site_label_1
_geom_bond_atom_site_label_2
_geom_bond_distance
Ru1 N2 2.144(8)
Ru1 C9 2.180(10)
Ru1 C11 2.198(10)
Ru1 C2 2.211(11)
Ru1 C10 2.216(10)
Ru1 C12 2.222(9)
Ru1 C8 2.281(9)
Ru1 C1 2.356(11)
Ru1 Cl1 2.407(2)
Ru1 Ru2 3.0094(11)
Ru2 C2 2.044(11)
Ru2 C3 2.134(10)
Ru2 C20 2.200(10)
Ru2 C19 2.200(10)
Ru2 C18 2.257(11)
Ru2 C21 2.264(9)
Ru2 C17 2.272(10)
Ru2 Cl2 2.455(3)
N1 N2 1.271(13)
N1 C2 1.508(14)
N2 N3 1.329(13)
N3 C30 1.452(14)
N3 C27 1.490(14)
C1 C2 1.363(16)
C1 C4 1.539(15)
C1 H1 1.0000
C3 C8 1.441(15)
C3 H3A 0.9900
C3 H3B 0.9900
C4 C5 1.507(18)
C4 H4A 0.9900
C4 H4B 0.9900
C5 C6 1.48(2)
C5 H5A 0.9900
C5 H5B 0.9900
C6 C7 1.55(2)
C6 H6A 0.9900
C6 H6B 0.9900
C7 H7A 0.9800
C7 H7B 0.9800
C7 H7C 0.9800
C8 C9 1.443(14)
C8 C12 1.495(14)
C9 C10 1.435(14)
C9 C13 1.501(14)
C10 C11 1.428(15)
C10 C14 1.484(14)
C11 C12 1.417(15)
C11 C15 1.513(15)
C12 C16 1.488(14)
C13 H13A 0.9800
C13 H13B 0.9800
C13 H13C 0.9800
C14 H14A 0.9800
C14 H14B 0.9800
C14 H14C 0.9800
C15 H15A 0.9800
C15 H15B 0.9800
C15 H15C 0.9800
C16 H16A 0.9800
C16 H16B 0.9800
C16 H16C 0.9800
C17 C18 1.417(16)
C17 C21 1.439(15)
C17 C22 1.519(15)
C18 C19 1.427(16)
C18 C23 1.507(16)
C19 C20 1.433(15)
C19 C24 1.475(16)
C20 C21 1.422(15)
C20 C25 1.496(14)
C21 C26 1.504(14)
C22 H22A 0.9800
C22 H22B 0.9800
C22 H22C 0.9800
C23 H23A 0.9800
C23 H23B 0.9800
C23 H23C 0.9800
C24 H24A 0.9800
C24 H24B 0.9800
C24 H24C 0.9800
C25 H25A 0.9800
C25 H25B 0.9800
C25 H25C 0.9800
C26 H26A 0.9800
C26 H26B 0.9800
C26 H26C 0.9800
C27 C28 1.525(14)
C27 C29 1.531(16)
C27 H27 1.0000
C28 H28A 0.9800
C28 H28B 0.9800
C28 H28C 0.9800
C29 H29A 0.9800
C29 H29B 0.9800
C29 H29C 0.9800
C30 C31 1.518(15)
C30 C32 1.521(15)
C30 H30 1.0000
C31 H31A 0.9800
C31 H31B 0.9800
C31 H31C 0.9800
C32 H32A 0.9800
C32 H32B 0.9800
C32 H32C 0.9800
O1 C35 1.425(19)
O1 C34 1.439(19)
C33 C34 1.487(19)
C33 H33A 0.9800
C33 H33B 0.9800
C33 H33C 0.9800
C34 H34A 0.9900
C34 H34B 0.9900
C35 C36 1.483(19)
C35 H35A 0.9900
C35 H35B 0.9900
C36 H36A 0.9800
C36 H36B 0.9800
C36 H36C 0.9800

loop_
_geom_torsion_atom_site_label_1
_geom_torsion_atom_site_label_2
_geom_torsion_atom_site_label_3
_geom_torsion_atom_site_label_4
_geom_torsion
C2 N1 N2 N3 176.0(9)
C2 N1 N2 Ru1 8.4(8)
N1 N2 N3 C30 169.8(9)
Ru1 N2 N3 C30 -26.8(14)
N1 N2 N3 C27 -16.9(15)
Ru1 N2 N3 C27 146.5(8)
C4 C1 C2 N1 -23.3(15)
Ru1 C1 C2 N1 88.7(8)
C4 C1 C2 Ru2 167.0(8)
Ru1 C1 C2 Ru2 -81.0(8)
C4 C1 C2 Ru1 -112.0(10)
N2 N1 C2 C1 -87.0(11)
N2 N1 C2 Ru2 83.9(9)
N2 N1 C2 Ru1 -7.9(7)
C2 C1 C4 C5 -71.3(15)
Ru1 C1 C4 C5 -151.2(10)
C1 C4 C5 C6 173.1(13)
C4 C5 C6 C7 -179.2(17)
Ru2 C3 C8 C9 85.8(10)
Ru2 C3 C8 C12 -91.5(10)
Ru2 C3 C8 Ru1 -1.7(9)
C3 C8 C9 C10 176.1(9)
C12 C8 C9 C10 -6.1(10)
Ru1 C8 C9 C10 -64.3(7)
C3 C8 C9 C13 5.3(15)
C12 C8 C9 C13 -177.0(9)
Ru1 C8 C9 C13 124.8(10)
C3 C8 C9 Ru1 -119.5(10)
C12 C8 C9 Ru1 58.3(6)
C8 C9 C10 C11 5.0(11)
C13 C9 C10 C11 175.7(9)
Ru1 C9 C10 C11 -61.0(7)
C8 C9 C10 C14 -172.6(10)
C13 C9 C10 C14 -1.8(17)
Ru1 C9 C10 C14 121.4(11)
C8 C9 C10 Ru1 66.0(7)
C13 C9 C10 Ru1 -123.2(10)
C9 C10 C11 C12 -1.7(11)
C14 C10 C11 C12 175.9(9)
Ru1 C10 C11 C12 -62.2(7)
C9 C10 C11 C15 -173.8(10)
C14 C10 C11 C15 3.9(17)
Ru1 C10 C11 C15 125.7(11)
C9 C10 C11 Ru1 60.5(7)
C14 C10 C11 Ru1 -121.8(10)
C10 C11 C12 C16 -170.1(10)
C15 C11 C12 C16 2.3(16)
Ru1 C11 C12 C16 127.9(10)
C10 C11 C12 C8 -2.0(11)
C15 C11 C12 C8 170.4(9)
Ru1 C11 C12 C8 -64.0(6)
C10 C11 C12 Ru1 62.0(7)
C15 C11 C12 Ru1 -125.6(10)
C3 C8 C12 C11 -177.4(10)
C9 C8 C12 C11 4.9(10)
Ru1 C8 C12 C11 62.4(6)
C3 C8 C12 C16 -9.3(16)
C9 C8 C12 C16 172.9(9)
Ru1 C8 C12 C16 -129.5(10)
C3 C8 C12 Ru1 120.2(10)
C9 C8 C12 Ru1 -57.5(6)
C21 C17 C18 C19 -2.8(11)
C22 C17 C18 C19 -170.9(10)
Ru2 C17 C18 C19 59.6(7)
C21 C17 C18 C23 171.0(10)
C22 C17 C18 C23 2.9(18)
Ru2 C17 C18 C23 -126.6(11)
C21 C17 C18 Ru2 -62.4(6)
C22 C17 C18 Ru2 129.6(11)
C17 C18 C19 C20 2.1(12)
C23 C18 C19 C20 -172.0(10)
Ru2 C18 C19 C20 63.6(7)
C17 C18 C19 C24 172.3(10)
C23 C18 C19 C24 -1.8(17)
Ru2 C18 C19 C24 -126.2(11)
C17 C18 C19 Ru2 -61.5(7)
C23 C18 C19 Ru2 124.4(11)
C18 C19 C20 C21 -0.5(11)
C24 C19 C20 C21 -170.4(10)
Ru2 C19 C20 C21 64.8(7)
C18 C19 C20 C25 175.3(10)
C24 C19 C20 C25 5.3(17)
Ru2 C19 C20 C25 -119.4(10)
C18 C19 C20 Ru2 -65.3(7)
C24 C19 C20 Ru2 124.8(11)
C19 C20 C21 C17 -1.2(11)
C25 C20 C21 C17 -176.8(10)
Ru2 C20 C21 C17 61.7(6)
C19 C20 C21 C26 167.3(10)
C25 C20 C21 C26 -8.3(17)
Ru2 C20 C21 C26 -129.8(10)
C19 C20 C21 Ru2 -62.9(7)
C25 C20 C21 Ru2 121.5(11)
C18 C17 C21 C20 2.5(11)
C22 C17 C21 C20 171.0(9)
Ru2 C17 C21 C20 -59.9(7)
C18 C17 C21 C26 -165.9(10)
C22 C17 C21 C26 2.6(16)
Ru2 C17 C21 C26 131.7(10)
C18 C17 C21 Ru2 62.4(7)
C22 C17 C21 Ru2 -129.1(10)
N2 N3 C27 C28 73.5(13)
C30 N3 C27 C28 -113.4(11)
N2 N3 C27 C29 -55.6(13)
C30 N3 C27 C29 117.5(11)
N2 N3 C30 C31 -111.8(11)
C27 N3 C30 C31 74.7(13)
N2 N3 C30 C32 121.8(11)
C27 N3 C30 C32 -51.7(14)
C35 O1 C34 C33 -178(3)
C34 O1 C35 C36 -175(4)
